data_4104932
loop_
_publ_author_name
'Cornelia M. M\"omming'
'Silke Fr\"omel'
'Gerald Kehr'
'Roland Fr\"ohlich'
'Stefan Grimme'
'Gerhard Erker'

_publ_section_title
;
 Reactions of an Intramolecular Frustrated Lewis Pair with Unsaturated
 Substrates: Evidence for a Concerted Olefin Addition Reaction
;
_journal_name_full 'Journal of the American Chemical Society'
_journal_page_first 12280
_journal_page_last 12289
_journal_paper_doi 10.1021/ja903511s
_journal_volume 131
_journal_year 2009
_chemical_formula_sum 'C46 H43 B F10 P'
_chemical_formula_weight 827.58
_chemical_name_systematic
; 
 ? 
;
_space_group_IT_number 14
_symmetry_cell_setting monoclinic
_symmetry_space_group_name_Hall '-P 2ybc'
_symmetry_space_group_name_H-M 'P 1 21/c 1'
_atom_sites_solution_hydrogens 'at P from difmap, others geom'
_atom_sites_solution_primary direct
_atom_sites_solution_secondary difmap
_audit_creation_method SHELXL-97
_cell_angle_alpha 90.00
_cell_angle_beta 110.039(1)
_cell_angle_gamma 90.00
_cell_formula_units_Z 4
_cell_length_a 17.2244(4)
_cell_length_b 12.5179(4)
_cell_length_c 21.0243(7)
_cell_measurement_reflns_used 2400
_cell_measurement_temperature 223(2)
_cell_measurement_theta_max 68.25
_cell_measurement_theta_min 0.88
_cell_volume 4258.7(2)
_computing_cell_refinement 'Collect (Nonius B.V., 1998)'
_computing_data_collection 'Collect (Nonius B.V., 1998)'
_computing_data_reduction 'Denzo-SMN (Otwinowski & Minor, 1997)'
_computing_molecular_graphics 'XP (BrukerAXS, 2000)'
_computing_publication_material 'SHELXL-97 (Sheldrick, 1997)'
_computing_structure_refinement 'SHELXL-97 (Sheldrick, 1997)'
_computing_structure_solution 'SHELXS-97 (Sheldrick, 1990)'
_diffrn_ambient_temperature 223(2)
_diffrn_measured_fraction_theta_full 0.980
_diffrn_measured_fraction_theta_max 0.980
_diffrn_measurement_device_type 'Nonius KappaCCD APEXII'
_diffrn_measurement_method '\w and \f scans'
_diffrn_radiation_monochromator graphite
_diffrn_radiation_source 'fine-focus sealed tube'
_diffrn_radiation_type CuK\a
_diffrn_radiation_wavelength 1.54178
_diffrn_reflns_av_R_equivalents 0.055
_diffrn_reflns_av_sigmaI/netI 0.0306
_diffrn_reflns_limit_h_max 20
_diffrn_reflns_limit_h_min -20
_diffrn_reflns_limit_k_max 14
_diffrn_reflns_limit_k_min -11
_diffrn_reflns_limit_l_max 23
_diffrn_reflns_limit_l_min -25
_diffrn_reflns_number 31506
_diffrn_reflns_theta_full 67.23
_diffrn_reflns_theta_max 67.23
_diffrn_reflns_theta_min 4.18
_exptl_absorpt_coefficient_mu 1.227
_exptl_absorpt_correction_T_max 0.8871
_exptl_absorpt_correction_T_min 0.7490
_exptl_absorpt_correction_type multi-scan
_exptl_absorpt_process_details 'Denzo (Otwinowski, Borek, Majewski & Minor, 2003)'
_exptl_crystal_colour colourless
_exptl_crystal_density_diffrn 1.291
_exptl_crystal_description needle
_exptl_crystal_F_000 1716
_exptl_crystal_size_max 0.25
_exptl_crystal_size_mid 0.10
_exptl_crystal_size_min 0.10
_refine_diff_density_max 0.316
_refine_diff_density_min -0.319
_refine_diff_density_rms 0.050
_refine_ls_extinction_method none
_refine_ls_goodness_of_fit_ref 1.033
_refine_ls_hydrogen_treatment mixed
_refine_ls_matrix_type full
_refine_ls_number_parameters 541
_refine_ls_number_reflns 7483
_refine_ls_number_restraints 3
_refine_ls_restrained_S_all 1.033
_refine_ls_R_factor_all 0.0707
_refine_ls_R_factor_gt 0.0563
_refine_ls_shift/su_max 0.000
_refine_ls_shift/su_mean 0.000
_refine_ls_structure_factor_coef Fsqd
_refine_ls_weighting_details 'calc w=1/[\s^2^(Fo^2^)+(0.0734P)^2^+2.5261P] where P=(Fo^2^+2Fc^2^)/3'
_refine_ls_weighting_scheme calc
_refine_ls_wR_factor_gt 0.1416
_refine_ls_wR_factor_ref 0.1541
_reflns_number_gt 5991
_reflns_number_total 7483
_reflns_threshold_expression >2sigma(I)
_cod_data_source_file ja903511s_si_003.cif
_cod_data_source_block erk4810
_cod_database_code 4104932

loop_
_symmetry_equiv_pos_as_xyz
'x, y, z'
'-x, y+1/2, -z+1/2'
'-x, -y, -z'
'x, -y-1/2, z-1/2'

loop_
_atom_site_label
_atom_site_type_symbol
_atom_site_fract_x
_atom_site_fract_y
_atom_site_fract_z
_atom_site_U_iso_or_equiv
_atom_site_adp_type
_atom_site_occupancy
_atom_site_symmetry_multiplicity
_atom_site_calc_flag
_atom_site_refinement_flags
_atom_site_disorder_assembly
_atom_site_disorder_group
P1 P 0.17084(3) 0.14739(4) 0.12691(3) 0.03660(16) Uani 1 1 d . . .
H1 H 0.0964(14) 0.1195(18) 0.1021(12) 0.044 Uiso 1 1 d . . .
B1 B 0.23702(16) -0.0962(2) 0.27509(13) 0.0396(6) Uani 1 1 d . . .
C1 C 0.22154(15) 0.03060(18) 0.17327(11) 0.0419(5) Uani 1 1 d . . .
H1A H 0.2163 -0.0289 0.1418 0.050 Uiso 1 1 calc R . .
H1B H 0.2805 0.0455 0.1958 0.050 Uiso 1 1 calc R . .
C2 C 0.18283(14) -0.00074(18) 0.22628(11) 0.0401(5) Uani 1 1 d . . .
H2A H 0.1260 -0.0253 0.2035 0.048 Uiso 1 1 calc R . .
H2B H 0.1811 0.0617 0.2539 0.048 Uiso 1 1 calc R . .
C3 C 0.32891(15) -0.05362(19) 0.30906(12) 0.0439(5) Uani 1 1 d . A .
C4 C 0.39467(17) -0.0132(2) 0.33781(14) 0.0569(7) Uani 1 1 d . . .
C5A C 0.4770(2) 0.0287(3) 0.37677(19) 0.0915(11) Uani 0.241(7) 1 d PD A 1
H5AA H 0.5094 0.0327 0.3465 0.110 Uiso 0.241(7) 1 calc PR A 1
H5AB H 0.4704 0.1018 0.3908 0.110 Uiso 0.241(7) 1 calc PR A 1
C6A C 0.5252(17) -0.032(2) 0.4373(9) 0.142(4) Uani 0.241(7) 1 d PD A 1
H6AA H 0.5023 -0.0182 0.4732 0.170 Uiso 0.241(7) 1 calc PR A 1
H6AB H 0.5822 -0.0052 0.4530 0.170 Uiso 0.241(7) 1 calc PR A 1
C7A C 0.5267(13) -0.1547(16) 0.4260(12) 0.190(5) Uani 0.241(7) 1 d PD A 1
H7AA H 0.4774 -0.1867 0.4303 0.285 Uiso 0.241(7) 1 calc PR A 1
H7AB H 0.5753 -0.1853 0.4596 0.285 Uiso 0.241(7) 1 calc PR A 1
H7AC H 0.5282 -0.1687 0.3810 0.285 Uiso 0.241(7) 1 calc PR A 1
C5B C 0.4770(2) 0.0287(3) 0.37677(19) 0.0915(11) Uani 0.759(7) 1 d PD A 2
H5BA H 0.4717 0.0776 0.4114 0.110 Uiso 0.759(7) 1 calc PR A 2
H5BB H 0.4974 0.0702 0.3462 0.110 Uiso 0.759(7) 1 calc PR A 2
C6B C 0.5399(4) -0.0544(8) 0.4106(4) 0.142(4) Uani 0.759(7) 1 d PD A 2
H6BA H 0.5571 -0.0916 0.3767 0.170 Uiso 0.759(7) 1 calc PR A 2
H6BB H 0.5153 -0.1071 0.4326 0.170 Uiso 0.759(7) 1 calc PR A 2
C7B C 0.6176(4) -0.0021(9) 0.4651(4) 0.190(5) Uani 0.759(7) 1 d PD A 2
H7BA H 0.6516 0.0320 0.4426 0.285 Uiso 0.759(7) 1 calc PR A 2
H7BB H 0.6494 -0.0569 0.4955 0.285 Uiso 0.759(7) 1 calc PR A 2
H7BC H 0.5995 0.0509 0.4907 0.285 Uiso 0.759(7) 1 calc PR A 2
C11 C 0.17378(14) 0.25351(18) 0.18560(11) 0.0414(5) Uani 1 1 d . . .
C12 C 0.10394(16) 0.27430(19) 0.20451(12) 0.0466(6) Uani 1 1 d . . .
C13 C 0.1083(2) 0.3589(2) 0.24839(14) 0.0598(7) Uani 1 1 d . . .
H13 H 0.0618 0.3743 0.2606 0.072 Uiso 1 1 calc R . .
C14 C 0.1782(2) 0.4214(2) 0.27477(14) 0.0666(8) Uani 1 1 d . . .
C15 C 0.2465(2) 0.3978(2) 0.25655(14) 0.0639(8) Uani 1 1 d . . .
H15 H 0.2945 0.4394 0.2745 0.077 Uiso 1 1 calc R . .
C16 C 0.24621(16) 0.3149(2) 0.21264(12) 0.0512(6) Uani 1 1 d . . .
C17 C 0.02600(16) 0.2087(2) 0.18084(14) 0.0559(7) Uani 1 1 d . . .
H17A H -0.0130 0.2363 0.2009 0.084 Uiso 1 1 calc R . .
H17B H 0.0389 0.1350 0.1945 0.084 Uiso 1 1 calc R . .
H17C H 0.0018 0.2126 0.1319 0.084 Uiso 1 1 calc R . .
C18 C 0.1803(3) 0.5118(3) 0.32293(18) 0.0965(13) Uani 1 1 d . . .
H18A H 0.1316 0.5561 0.3040 0.145 Uiso 1 1 calc R . .
H18B H 0.2295 0.5546 0.3298 0.145 Uiso 1 1 calc R . .
H18C H 0.1812 0.4827 0.3660 0.145 Uiso 1 1 calc R . .
C19 C 0.32295(19) 0.2944(3) 0.19592(17) 0.0756(9) Uani 1 1 d . . .
H19A H 0.3112 0.3056 0.1479 0.113 Uiso 1 1 calc R . .
H19B H 0.3410 0.2213 0.2076 0.113 Uiso 1 1 calc R . .
H19C H 0.3662 0.3431 0.2215 0.113 Uiso 1 1 calc R . .
C21 C 0.19766(13) 0.19195(18) 0.05516(11) 0.0388(5) Uani 1 1 d . . .
C22 C 0.14857(14) 0.27466(18) 0.01579(11) 0.0414(5) Uani 1 1 d . . .
C23 C 0.16629(17) 0.3119(2) -0.03962(12) 0.0496(6) Uani 1 1 d . . .
H23 H 0.1333 0.3665 -0.0661 0.060 Uiso 1 1 calc R . .
C24 C 0.23083(18) 0.2719(2) -0.05763(12) 0.0528(6) Uani 1 1 d . . .
C25 C 0.27683(16) 0.1898(2) -0.01910(13) 0.0516(6) Uani 1 1 d . . .
H25 H 0.3202 0.1611 -0.0312 0.062 Uiso 1 1 calc R . .
C26 C 0.26214(14) 0.1476(2) 0.03668(12) 0.0450(5) Uani 1 1 d . . .
C27 C 0.07614(15) 0.3234(2) 0.03039(13) 0.0484(6) Uani 1 1 d . . .
H27A H 0.0396 0.2671 0.0347 0.073 Uiso 1 1 calc R . .
H27B H 0.0462 0.3706 -0.0064 0.073 Uiso 1 1 calc R . .
H27C H 0.0961 0.3637 0.0723 0.073 Uiso 1 1 calc R . .
C28 C 0.2506(2) 0.3175(3) -0.11669(15) 0.0744(9) Uani 1 1 d . . .
H28A H 0.2013 0.3168 -0.1567 0.112 Uiso 1 1 calc R . .
H28B H 0.2932 0.2747 -0.1248 0.112 Uiso 1 1 calc R . .
H28C H 0.2700 0.3904 -0.1066 0.112 Uiso 1 1 calc R . .
C29 C 0.31712(18) 0.0568(3) 0.07331(15) 0.0674(8) Uani 1 1 d . . .
H29A H 0.3581 0.0425 0.0522 0.101 Uiso 1 1 calc R . .
H29B H 0.2839 -0.0067 0.0709 0.101 Uiso 1 1 calc R . .
H29C H 0.3447 0.0762 0.1203 0.101 Uiso 1 1 calc R . .
C31 C 0.22827(15) -0.20526(18) 0.22824(11) 0.0426(5) Uani 1 1 d . . .
C32 C 0.29025(18) -0.2547(2) 0.21163(14) 0.0574(7) Uani 1 1 d . . .
F32 F 0.36811(11) -0.21710(16) 0.23484(11) 0.0892(6) Uani 1 1 d . . .
C33 C 0.2792(2) -0.3446(3) 0.17133(16) 0.0735(9) Uani 1 1 d . . .
F33 F 0.34279(17) -0.3872(2) 0.15718(13) 0.1255(9) Uani 1 1 d . . .
C34 C 0.2039(3) -0.3900(2) 0.14558(15) 0.0751(10) Uani 1 1 d . . .
F34 F 0.19174(17) -0.47642(15) 0.10540(10) 0.1100(8) Uani 1 1 d . . .
C35 C 0.1388(2) -0.3457(2) 0.16007(14) 0.0685(9) Uani 1 1 d . . .
F35 F 0.06301(14) -0.38878(18) 0.13562(11) 0.1077(8) Uani 1 1 d . . .
C36 C 0.15280(17) -0.2554(2) 0.20049(13) 0.0522(6) Uani 1 1 d . . .
F36 F 0.08571(10) -0.21514(15) 0.21249(9) 0.0748(5) Uani 1 1 d . . .
C41 C 0.20557(15) -0.12747(18) 0.33913(11) 0.0416(5) Uani 1 1 d . . .
C42 C 0.24845(17) -0.2039(2) 0.38543(13) 0.0522(6) Uani 1 1 d . . .
F42 F 0.31231(11) -0.25584(13) 0.37570(8) 0.0707(5) Uani 1 1 d . . .
C43 C 0.2305(2) -0.2328(2) 0.44213(14) 0.0631(8) Uani 1 1 d . . .
F43 F 0.27461(14) -0.30906(17) 0.48423(10) 0.0965(7) Uani 1 1 d . . .
C44 C 0.1666(2) -0.1828(2) 0.45517(13) 0.0598(7) Uani 1 1 d . . .
F44 F 0.14782(13) -0.21082(15) 0.51021(8) 0.0863(6) Uani 1 1 d . . .
C45 C 0.12172(17) -0.1071(2) 0.41153(14) 0.0536(6) Uani 1 1 d . . .
F45 F 0.05806(11) -0.05982(14) 0.42349(10) 0.0776(5) Uani 1 1 d . . .
C46 C 0.14124(15) -0.08172(19) 0.35511(12) 0.0464(6) Uani 1 1 d . . .
F46 F 0.09156(10) -0.00749(13) 0.31408(8) 0.0633(4) Uani 1 1 d . . .
C51 C 0.4783(4) 0.3988(7) 0.4042(4) 0.152(2) Uani 1 1 d . . .
H51 H 0.4785 0.3476 0.4369 0.183 Uiso 1 1 calc R . .
C52 C 0.5107(3) 0.3757(5) 0.3547(3) 0.1121(15) Uani 1 1 d . . .
H52 H 0.5338 0.3079 0.3536 0.135 Uiso 1 1 calc R . .
C53 C 0.5101(2) 0.4479(4) 0.3082(2) 0.1012(13) Uani 1 1 d . . .
H53 H 0.5331 0.4304 0.2750 0.121 Uiso 1 1 calc R . .
C54 C 0.4776(3) 0.5443(5) 0.3075(3) 0.1156(15) Uani 1 1 d . . .
H54 H 0.4776 0.5941 0.2741 0.139 Uiso 1 1 calc R . .
C55 C 0.4445(3) 0.5707(6) 0.3551(3) 0.134(2) Uani 1 1 d . . .
H55 H 0.4209 0.6388 0.3534 0.161 Uiso 1 1 calc R . .
C56 C 0.4439(3) 0.5033(8) 0.4048(4) 0.159(3) Uani 1 1 d . . .
H56 H 0.4221 0.5235 0.4383 0.191 Uiso 1 1 calc R . .
C61 C -0.0237(2) -0.4516(3) 0.54895(16) 0.0733(9) Uani 1 1 d . . .
H61 H -0.0401 -0.4186 0.5825 0.088 Uiso 1 1 calc R . .
C62 C 0.0443(2) -0.4155(2) 0.53610(16) 0.0713(9) Uani 1 1 d . . .
H62 H 0.0747 -0.3576 0.5608 0.086 Uiso 1 1 calc R . .
C63 C 0.0683(2) -0.4635(3) 0.48735(18) 0.0728(9) Uani 1 1 d . . .
H63 H 0.1151 -0.4386 0.4786 0.087 Uiso 1 1 calc R . .

loop_
_atom_site_aniso_label
_atom_site_aniso_U_11
_atom_site_aniso_U_22
_atom_site_aniso_U_33
_atom_site_aniso_U_23
_atom_site_aniso_U_13
_atom_site_aniso_U_12
P1 0.0368(3) 0.0409(3) 0.0315(3) 0.0022(2) 0.0111(2) -0.0009(2)
B1 0.0431(14) 0.0425(14) 0.0348(13) 0.0019(11) 0.0154(11) -0.0006(11)
C1 0.0469(13) 0.0436(12) 0.0358(11) 0.0056(10) 0.0151(10) 0.0036(10)
C2 0.0442(13) 0.0431(12) 0.0343(11) 0.0030(10) 0.0151(10) 0.0002(10)
C3 0.0477(14) 0.0473(13) 0.0383(12) 0.0031(10) 0.0168(11) 0.0014(11)
C4 0.0476(15) 0.0690(17) 0.0505(15) -0.0004(13) 0.0124(12) -0.0062(13)
C5A 0.060(2) 0.120(3) 0.083(2) 0.001(2) 0.0094(18) -0.026(2)
C6A 0.054(4) 0.231(8) 0.118(6) 0.053(6) 0.000(4) -0.007(4)
C7A 0.075(4) 0.360(14) 0.110(5) 0.061(7) -0.001(3) -0.038(6)
C5B 0.060(2) 0.120(3) 0.083(2) 0.001(2) 0.0094(18) -0.026(2)
C6B 0.054(4) 0.231(8) 0.118(6) 0.053(6) 0.000(4) -0.007(4)
C7B 0.075(4) 0.360(14) 0.110(5) 0.061(7) -0.001(3) -0.038(6)
C11 0.0468(13) 0.0419(12) 0.0339(11) 0.0037(10) 0.0117(10) -0.0003(10)
C12 0.0536(15) 0.0462(13) 0.0415(13) 0.0053(10) 0.0181(11) 0.0090(11)
C13 0.079(2) 0.0539(15) 0.0513(15) 0.0014(13) 0.0280(14) 0.0142(14)
C14 0.106(3) 0.0462(15) 0.0453(15) -0.0019(12) 0.0225(16) 0.0023(16)
C15 0.086(2) 0.0539(16) 0.0462(15) -0.0059(13) 0.0152(14) -0.0199(15)
C16 0.0568(15) 0.0532(14) 0.0401(13) -0.0005(11) 0.0123(11) -0.0114(12)
C17 0.0493(15) 0.0667(17) 0.0575(16) -0.0015(13) 0.0259(13) 0.0068(13)
C18 0.157(4) 0.062(2) 0.070(2) -0.0213(17) 0.039(2) -0.003(2)
C19 0.0570(18) 0.095(2) 0.074(2) -0.0218(18) 0.0202(15) -0.0310(17)
C21 0.0384(12) 0.0430(12) 0.0335(11) 0.0008(9) 0.0105(9) -0.0032(9)
C22 0.0428(13) 0.0401(12) 0.0371(12) -0.0001(10) 0.0083(10) -0.0026(10)
C23 0.0627(16) 0.0451(13) 0.0390(13) 0.0088(11) 0.0147(11) 0.0007(12)
C24 0.0708(17) 0.0529(15) 0.0376(13) 0.0024(11) 0.0224(12) -0.0067(13)
C25 0.0545(15) 0.0592(15) 0.0464(14) 0.0016(12) 0.0243(12) 0.0000(12)
C26 0.0427(13) 0.0540(14) 0.0388(12) 0.0034(11) 0.0145(10) 0.0018(11)
C27 0.0466(14) 0.0472(13) 0.0485(14) 0.0073(11) 0.0127(11) 0.0064(11)
C28 0.104(3) 0.077(2) 0.0552(17) 0.0132(15) 0.0446(18) 0.0044(18)
C29 0.0595(17) 0.089(2) 0.0641(17) 0.0249(16) 0.0351(15) 0.0290(16)
C31 0.0543(14) 0.0403(12) 0.0339(11) 0.0057(10) 0.0159(10) -0.0029(10)
C32 0.0672(18) 0.0533(15) 0.0538(16) -0.0048(12) 0.0235(14) 0.0023(13)
F32 0.0650(12) 0.0976(14) 0.1164(16) -0.0369(12) 0.0457(11) -0.0032(10)
C33 0.094(2) 0.0638(19) 0.0617(18) -0.0109(15) 0.0263(17) 0.0154(18)
F33 0.137(2) 0.1199(18) 0.1267(19) -0.0510(16) 0.0546(17) 0.0344(16)
C34 0.123(3) 0.0468(16) 0.0462(16) -0.0059(13) 0.0170(18) 0.0027(18)
F34 0.182(2) 0.0591(11) 0.0693(12) -0.0245(9) 0.0179(14) -0.0032(13)
C35 0.089(2) 0.0583(17) 0.0425(15) 0.0021(13) 0.0026(15) -0.0261(17)
F35 0.1128(17) 0.1004(15) 0.0852(14) -0.0169(12) 0.0021(12) -0.0528(13)
C36 0.0563(16) 0.0557(15) 0.0430(13) 0.0031(12) 0.0150(12) -0.0092(12)
F36 0.0532(10) 0.0960(13) 0.0734(11) -0.0103(10) 0.0194(8) -0.0222(9)
C41 0.0502(14) 0.0400(12) 0.0350(12) 0.0010(9) 0.0151(10) -0.0053(10)
C42 0.0626(16) 0.0513(14) 0.0443(14) 0.0034(11) 0.0203(12) 0.0001(12)
F42 0.0815(12) 0.0697(10) 0.0641(10) 0.0243(8) 0.0293(9) 0.0264(9)
C43 0.086(2) 0.0561(16) 0.0432(14) 0.0143(13) 0.0172(14) -0.0081(15)
F43 0.1290(17) 0.0945(14) 0.0648(11) 0.0430(11) 0.0318(11) 0.0173(12)
C44 0.086(2) 0.0601(16) 0.0424(14) -0.0069(13) 0.0343(14) -0.0241(15)
F44 0.1332(17) 0.0898(13) 0.0534(10) 0.0008(9) 0.0546(11) -0.0312(12)
C45 0.0648(17) 0.0522(15) 0.0539(15) -0.0080(12) 0.0334(13) -0.0159(13)
F45 0.0880(12) 0.0796(11) 0.0921(13) -0.0068(10) 0.0658(11) -0.0113(9)
C46 0.0517(14) 0.0462(13) 0.0454(13) -0.0003(11) 0.0217(11) -0.0091(11)
F46 0.0578(9) 0.0728(10) 0.0697(10) 0.0162(8) 0.0352(8) 0.0117(8)
C51 0.111(5) 0.208(7) 0.134(5) -0.003(5) 0.037(4) -0.072(5)
C52 0.086(3) 0.120(4) 0.123(4) -0.031(3) 0.026(3) -0.032(3)
C53 0.066(2) 0.124(4) 0.098(3) -0.038(3) 0.009(2) -0.015(2)
C54 0.064(2) 0.155(5) 0.108(3) -0.031(3) 0.004(2) 0.007(3)
C55 0.068(3) 0.188(6) 0.136(5) -0.064(5) 0.020(3) 0.015(3)
C56 0.078(3) 0.291(11) 0.117(5) -0.079(6) 0.045(3) -0.044(5)
C61 0.091(2) 0.0647(19) 0.0591(18) 0.0186(15) 0.0198(17) 0.0264(18)
C62 0.077(2) 0.0534(17) 0.0650(19) 0.0115(15) -0.0001(16) 0.0008(15)
C63 0.0612(19) 0.071(2) 0.079(2) 0.0306(18) 0.0149(16) 0.0068(16)

loop_
_atom_type_symbol
_atom_type_description
_atom_type_scat_dispersion_real
_atom_type_scat_dispersion_imag
_atom_type_scat_source
C C 0.0181 0.0091 'International Tables Vol C Tables 4.2.6.8 and 6.1.1.4'
H H 0.0000 0.0000 'International Tables Vol C Tables 4.2.6.8 and 6.1.1.4'
B B 0.0090 0.0039 'International Tables Vol C Tables 4.2.6.8 and 6.1.1.4'
F F 0.0727 0.0534 'International Tables Vol C Tables 4.2.6.8 and 6.1.1.4'
P P 0.2955 0.4335 'International Tables Vol C Tables 4.2.6.8 and 6.1.1.4'

loop_
_geom_angle_atom_site_label_1
_geom_angle_atom_site_label_2
_geom_angle_atom_site_label_3
_geom_angle
_geom_angle_site_symmetry_3
C11 P1 C1 109.39(11) .
C11 P1 C21 112.84(10) .
C1 P1 C21 118.98(11) .
C3 B1 C2 107.59(19) .
C3 B1 C31 114.6(2) .
C2 B1 C31 108.13(18) .
C3 B1 C41 105.43(18) .
C2 B1 C41 113.86(19) .
C31 B1 C41 107.38(18) .
C2 C1 P1 110.42(16) .
C1 C2 B1 110.17(18) .
C4 C3 B1 173.0(3) .
C3 C4 C5A 175.3(3) .
C6A C5A C4 116.7(13) .
C5A C6A C7A 114.3(16) .
C16 C11 C12 120.5(2) .
C16 C11 P1 119.46(19) .
C12 C11 P1 120.07(18) .
C13 C12 C11 118.0(2) .
C13 C12 C17 118.3(2) .
C11 C12 C17 123.7(2) .
C14 C13 C12 122.6(3) .
C13 C14 C15 118.2(3) .
C13 C14 C18 120.7(3) .
C15 C14 C18 121.1(3) .
C16 C15 C14 122.2(3) .
C15 C16 C11 118.5(3) .
C15 C16 C19 118.7(2) .
C11 C16 C19 122.8(2) .
C26 C21 C22 119.8(2) .
C26 C21 P1 123.92(17) .
C22 C21 P1 116.23(17) .
C23 C22 C21 118.7(2) .
C23 C22 C27 118.1(2) .
C21 C22 C27 123.2(2) .
C22 C23 C24 122.5(2) .
C25 C24 C23 117.5(2) .
C25 C24 C28 121.3(3) .
C23 C24 C28 121.1(3) .
C24 C25 C26 123.1(2) .
C25 C26 C21 118.1(2) .
C25 C26 C29 117.0(2) .
C21 C26 C29 124.8(2) .
C32 C31 C36 112.8(2) .
C32 C31 B1 126.8(2) .
C36 C31 B1 120.4(2) .
F32 C32 C31 120.9(2) .
F32 C32 C33 114.7(3) .
C31 C32 C33 124.4(3) .
F33 C33 C34 119.3(3) .
F33 C33 C32 120.6(3) .
C34 C33 C32 120.0(3) .
F34 C34 C33 120.8(4) .
F34 C34 C35 120.0(3) .
C33 C34 C35 119.1(3) .
F35 C35 C34 120.9(3) .
F35 C35 C36 120.4(3) .
C34 C35 C36 118.8(3) .
F36 C36 C31 119.4(2) .
F36 C36 C35 115.8(3) .
C31 C36 C35 124.8(3) .
C42 C41 C46 113.2(2) .
C42 C41 B1 119.3(2) .
C46 C41 B1 127.5(2) .
F42 C42 C43 116.1(2) .
F42 C42 C41 119.5(2) .
C43 C42 C41 124.5(3) .
F43 C43 C44 120.2(3) .
F43 C43 C42 120.8(3) .
C44 C43 C42 119.0(3) .
F44 C44 C45 120.8(3) .
F44 C44 C43 119.7(3) .
C45 C44 C43 119.4(2) .
F45 C45 C44 119.5(2) .
F45 C45 C46 121.0(3) .
C44 C45 C46 119.5(3) .
F46 C46 C45 114.8(2) .
F46 C46 C41 120.8(2) .
C45 C46 C41 124.4(2) .
C52 C51 C56 118.4(7) .
C53 C52 C51 120.8(6) .
C54 C53 C52 121.6(5) .
C53 C54 C55 119.9(6) .
C56 C55 C54 122.5(7) .
C55 C56 C51 116.9(6) .
C62 C61 C63 119.9(3) 3_546
C61 C62 C63 120.1(3) .
C62 C63 C61 120.0(3) 3_546

loop_
_geom_bond_atom_site_label_1
_geom_bond_atom_site_label_2
_geom_bond_distance
_geom_bond_site_symmetry_2
P1 C11 1.802(2) .
P1 C1 1.807(2) .
P1 C21 1.810(2) .
B1 C3 1.589(4) .
B1 C2 1.642(3) .
B1 C31 1.660(3) .
B1 C41 1.661(3) .
C1 C2 1.533(3) .
C3 C4 1.198(4) .
C4 C5A 1.470(4) .
C5A C6A 1.468(11) .
C6A C7A 1.559(16) .
C6B C7B 1.575(12) .
C11 C16 1.409(3) .
C11 C12 1.414(3) .
C12 C13 1.390(4) .
C12 C17 1.505(4) .
C13 C14 1.383(4) .
C14 C15 1.388(4) .
C14 C18 1.510(4) .
C15 C16 1.388(4) .
C16 C19 1.502(4) .
C21 C26 1.410(3) .
C21 C22 1.411(3) .
C22 C23 1.383(3) .
C22 C27 1.512(3) .
C23 C24 1.385(4) .
C24 C25 1.378(4) .
C24 C28 1.508(3) .
C25 C26 1.387(3) .
C26 C29 1.510(4) .
C31 C32 1.379(4) .
C31 C36 1.380(3) .
C32 F32 1.345(3) .
C32 C33 1.382(4) .
C33 F33 1.339(4) .
C33 C34 1.349(5) .
C34 F34 1.344(3) .
C34 C35 1.376(5) .
C35 F35 1.341(4) .
C35 C36 1.385(4) .
C36 F36 1.361(3) .
C41 C42 1.384(3) .
C41 C46 1.387(3) .
C42 F42 1.352(3) .
C42 C43 1.379(4) .
C43 F43 1.346(3) .
C43 C44 1.374(4) .
C44 F44 1.350(3) .
C44 C45 1.360(4) .
C45 F45 1.344(3) .
C45 C46 1.377(3) .
C46 F46 1.354(3) .
C51 C52 1.370(8) .
C51 C56 1.437(10) .
C52 C53 1.329(7) .
C53 C54 1.328(6) .
C54 C55 1.351(7) .
C55 C56 1.346(9) .
C61 C62 1.367(5) .
C61 C63 1.378(5) 3_546
C62 C63 1.368(5) .
C63 C61 1.378(5) 3_546

loop_
_geom_torsion_atom_site_label_1
_geom_torsion_atom_site_label_2
_geom_torsion_atom_site_label_3
_geom_torsion_atom_site_label_4
_geom_torsion
_geom_torsion_site_symmetry_1
_geom_torsion_site_symmetry_4
C11 P1 C1 C2 54.94(19) . .
C21 P1 C1 C2 -173.36(15) . .
P1 C1 C2 B1 -172.22(15) . .
C3 B1 C2 C1 57.7(2) . .
C31 B1 C2 C1 -66.6(2) . .
C41 B1 C2 C1 174.18(19) . .
C1 P1 C11 C16 80.4(2) . .
C21 P1 C11 C16 -54.5(2) . .
C1 P1 C11 C12 -99.2(2) . .
C21 P1 C11 C12 125.88(19) . .
C16 C11 C12 C13 2.2(3) . .
P1 C11 C12 C13 -178.17(18) . .
C16 C11 C12 C17 -176.6(2) . .
P1 C11 C12 C17 3.0(3) . .
C11 C12 C13 C14 -1.2(4) . .
C17 C12 C13 C14 177.7(2) . .
C12 C13 C14 C15 -0.2(4) . .
C12 C13 C14 C18 -179.3(3) . .
C13 C14 C15 C16 0.6(4) . .
C18 C14 C15 C16 179.7(3) . .
C14 C15 C16 C11 0.4(4) . .
C14 C15 C16 C19 -179.6(3) . .
C12 C11 C16 C15 -1.8(4) . .
P1 C11 C16 C15 178.54(19) . .
C12 C11 C16 C19 178.2(3) . .
P1 C11 C16 C19 -1.4(4) . .
C11 P1 C21 C26 123.5(2) . .
C1 P1 C21 C26 -6.6(2) . .
C11 P1 C21 C22 -57.8(2) . .
C1 P1 C21 C22 172.00(16) . .
C26 C21 C22 C23 -1.4(3) . .
P1 C21 C22 C23 179.95(18) . .
C26 C21 C22 C27 177.4(2) . .
P1 C21 C22 C27 -1.3(3) . .
C21 C22 C23 C24 -0.6(4) . .
C27 C22 C23 C24 -179.4(2) . .
C22 C23 C24 C25 1.8(4) . .
C22 C23 C24 C28 -177.5(3) . .
C23 C24 C25 C26 -1.0(4) . .
C28 C24 C25 C26 178.2(3) . .
C24 C25 C26 C21 -0.9(4) . .
C24 C25 C26 C29 179.2(3) . .
C22 C21 C26 C25 2.1(3) . .
P1 C21 C26 C25 -179.36(19) . .
C22 C21 C26 C29 -178.0(2) . .
P1 C21 C26 C29 0.5(4) . .
C3 B1 C31 C32 -6.3(3) . .
C2 B1 C31 C32 113.7(3) . .
C41 B1 C31 C32 -123.0(3) . .
C3 B1 C31 C36 174.7(2) . .
C2 B1 C31 C36 -65.3(3) . .
C41 B1 C31 C36 57.9(3) . .
C36 C31 C32 F32 -179.4(2) . .
B1 C31 C32 F32 1.5(4) . .
C36 C31 C32 C33 0.3(4) . .
B1 C31 C32 C33 -178.8(3) . .
F32 C32 C33 F33 -0.8(4) . .
C31 C32 C33 F33 179.4(3) . .
F32 C32 C33 C34 179.5(3) . .
C31 C32 C33 C34 -0.3(5) . .
F33 C33 C34 F34 -0.8(5) . .
C32 C33 C34 F34 178.9(3) . .
F33 C33 C34 C35 -179.8(3) . .
C32 C33 C34 C35 0.0(5) . .
F34 C34 C35 F35 1.3(4) . .
C33 C34 C35 F35 -179.8(3) . .
F34 C34 C35 C36 -178.7(2) . .
C33 C34 C35 C36 0.3(4) . .
C32 C31 C36 F36 -179.9(2) . .
B1 C31 C36 F36 -0.7(3) . .
C32 C31 C36 C35 0.0(4) . .
B1 C31 C36 C35 179.1(2) . .
F35 C35 C36 F36 -0.4(4) . .
C34 C35 C36 F36 179.6(2) . .
F35 C35 C36 C31 179.8(2) . .
C34 C35 C36 C31 -0.2(4) . .
C3 B1 C41 C42 -59.7(3) . .
C2 B1 C41 C42 -177.4(2) . .
C31 B1 C41 C42 62.9(3) . .
C3 B1 C41 C46 116.9(3) . .
C2 B1 C41 C46 -0.8(3) . .
C31 B1 C41 C46 -120.5(3) . .
C46 C41 C42 F42 179.3(2) . .
B1 C41 C42 F42 -3.6(3) . .
C46 C41 C42 C43 -0.2(4) . .
B1 C41 C42 C43 176.9(2) . .
F42 C42 C43 F43 -0.4(4) . .
C41 C42 C43 F43 179.1(3) . .
F42 C42 C43 C44 179.7(2) . .
C41 C42 C43 C44 -0.8(4) . .
F43 C43 C44 F44 -0.4(4) . .
C42 C43 C44 F44 179.5(2) . .
F43 C43 C44 C45 -178.9(3) . .
C42 C43 C44 C45 1.0(4) . .
F44 C44 C45 F45 0.0(4) . .
C43 C44 C45 F45 178.6(2) . .
F44 C44 C45 C46 -178.7(2) . .
C43 C44 C45 C46 -0.2(4) . .
F45 C45 C46 F46 -0.3(3) . .
C44 C45 C46 F46 178.4(2) . .
F45 C45 C46 C41 -179.6(2) . .
C44 C45 C46 C41 -0.9(4) . .
C42 C41 C46 F46 -178.2(2) . .
B1 C41 C46 F46 5.0(4) . .
C42 C41 C46 C45 1.0(4) . .
B1 C41 C46 C45 -175.8(2) . .
C56 C51 C52 C53 -0.4(8) . .
C51 C52 C53 C54 -0.5(7) . .
C52 C53 C54 C55 0.2(7) . .
C53 C54 C55 C56 1.1(8) . .
C54 C55 C56 C51 -1.9(8) . .
C52 C51 C56 C55 1.5(8) . .
C63 C61 C62 C63 0.0(5) 3_546 .
C61 C62 C63 C61 0.0(5) . 3_546
